data_9015541
loop_
_publ_author_name
'Scordari, F.'
'Schingaro, E.'
'Ventruti, G.'
'Lacalamita, M.'
'Ottolini, L.'

_publ_section_title
;
 Red micas from basal ignimbrites of Mt. Vulture (Italy): interlayer content
 appraisal by a multi-methodic approach
 Note: Sample LC7_R4
;
_journal_name_full 'Physics and Chemistry of Minerals'
_journal_page_first 163
_journal_page_last 174
_journal_paper_doi 10.1007/s00269-007-0208-0
_journal_volume 35
_journal_year 2008
_chemical_compound_source 'Mt. Vulture, Italy'
_chemical_formula_sum 'Fe0.925 H0.39 K Mg2.075 O12 Si4'
_chemical_name_mineral Phlogopite
_space_group_IT_number 12
_symmetry_space_group_name_Hall '-C 2y'
_symmetry_space_group_name_H-M 'C 1 2/m 1'
_cell_angle_alpha 90
_cell_angle_beta 99.970
_cell_angle_gamma 90
_cell_length_a 5.3237
_cell_length_b 9.2149
_cell_length_c 10.1597
_cell_formula_units_Z 2
_cell_volume 490.881
_database_code_amcsd 0018311
_exptl_crystal_density_diffrn 3.017
_cod_original_formula_sum 'K (Mg2.075 Fe.925) Si4 O12 H.39'
_cod_database_code 9015541

loop_
_space_group_symop_operation_xyz
x,y,z
1/2+x,1/2+y,z
x,-y,z
1/2+x,1/2-y,z
-x,y,-z
1/2-x,1/2+y,-z
-x,-y,-z
1/2-x,1/2-y,-z

loop_
_atom_site_aniso_label
_atom_site_aniso_U_11
_atom_site_aniso_U_22
_atom_site_aniso_U_33
_atom_site_aniso_U_12
_atom_site_aniso_U_13
_atom_site_aniso_U_23
K 0.02750 0.02740 0.03370 0.00000 0.00570 0.00000
MgM1 0.00890 0.00790 0.01430 0.00000 0.00390 0.00000
FeM1 0.00890 0.00790 0.01430 0.00000 0.00390 0.00000
MgM2 0.00770 0.01430 0.01310 0.00000 0.00150 0.00000
FeM2 0.00770 0.01430 0.01310 0.00000 0.00150 0.00000
Si 0.00870 0.00870 0.01170 0.00010 0.00190 0.00010
O1 0.01640 0.02200 0.01640 -0.00510 0.00460 -0.00310
O2 0.02340 0.01290 0.01730 0.00000 0.00000 0.00000
O3 0.00950 0.00980 0.01210 0.00040 0.00180 0.00010
O4 0.01070 0.01130 0.01100 0.00000 0.00300 0.00000
H 0.01070 0.01130 0.01100 0.00000 0.00320 0.00000

loop_
_atom_site_label
_atom_site_fract_x
_atom_site_fract_y
_atom_site_fract_z
_atom_site_occupancy
_atom_site_U_iso_or_equiv
K 0.00000 0.50000 0.00000 1.00000 0.02950
MgM1 0.00000 0.00000 0.50000 0.76790 0.01010
FeM1 0.00000 0.00000 0.50000 0.23210 0.01010
MgM2 0.00000 0.34164 0.50000 0.65340 0.01170
FeM2 0.00000 0.34164 0.50000 0.34660 0.01170
Si 0.07345 0.16719 0.22403 1.00000 0.00970
O1 0.32740 0.22700 0.16640 1.00000 0.01810
O2 0.00880 0.00000 0.16820 1.00000 0.01830
O3 0.12970 0.16850 0.39150 1.00000 0.01040
O4 0.13560 0.50000 0.40130 1.00000 0.01090
H 0.12000 0.50000 0.31500 0.19500 0.01090

loop_
_cod_related_entry_id
_cod_related_entry_database
_cod_related_entry_code
1 AMCSD 0018311
